data_7718929
loop_
_publ_author_name
'Chan, Tek Long'
'Zhang, Jie'
'Xie, Zuowei'

_publ_section_title
;
 Carboranyl diphosphenes: synthesis, structure and reactivity.
;
_journal_issue 28
_journal_name_full 'Dalton transactions (Cambridge, England : 2003)'
_journal_page_first 10946
_journal_page_last 10955
_journal_paper_doi 10.1039/d5dt01239b
_journal_volume 54
_journal_year 2025
_chemical_formula_sum 'C20 H28 B10 N O5 P W'
_chemical_formula_weight 685.35
_space_group_crystal_system triclinic
_space_group_IT_number 2
_space_group_name_Hall '-P 1'
_space_group_name_H-M_alt 'P -1'
_atom_sites_solution_hydrogens geom
_audit_creation_method SHELXL-2014/6
_audit_update_record
;
2025-04-24 deposited with the CCDC.	2025-06-18 downloaded from the CCDC.
;
_cell_angle_alpha 78.9043(19)
_cell_angle_beta 82.4481(19)
_cell_angle_gamma 63.0611(19)
_cell_formula_units_Z 2
_cell_length_a 9.5492(7)
_cell_length_b 10.3148(7)
_cell_length_c 16.3944(11)
_cell_measurement_reflns_used 996
_cell_measurement_temperature 296(2)
_cell_measurement_theta_max 15
_cell_measurement_theta_min 15
_cell_volume 1410.88(17)
_computing_cell_refinement 'BRUKER D8VENTURE DIFFRACTOMETER'
_computing_data_collection 'BRUKER D8VENTURE DIFFRACTOMETER'
_computing_data_reduction 'BRUKER D8VENTURE DIFFRACTOMETER'
_computing_molecular_graphics 'BRUKER SHELXTL'
_computing_publication_material 'BRUKER SHELXTL'
_computing_structure_refinement 'SHELXL-2014/6 (Sheldrick, 2014)'
_diffrn_ambient_temperature 296(2)
_diffrn_measured_fraction_theta_full 0.999
_diffrn_measured_fraction_theta_max 0.999
_diffrn_measurement_device_type 'BRUKER D8VENTURE DIFFRACTOMETER'
_diffrn_measurement_method 'PHI & OMEGA SCAN'
_diffrn_radiation_type MoK\a
_diffrn_radiation_wavelength 0.71073
_diffrn_reflns_av_R_equivalents 0.0355
_diffrn_reflns_av_unetI/netI 0.0153
_diffrn_reflns_Laue_measured_fraction_full 0.999
_diffrn_reflns_Laue_measured_fraction_max 0.999
_diffrn_reflns_limit_h_max 11
_diffrn_reflns_limit_h_min -11
_diffrn_reflns_limit_k_max 12
_diffrn_reflns_limit_k_min -12
_diffrn_reflns_limit_l_max 19
_diffrn_reflns_limit_l_min -19
_diffrn_reflns_number 50323
_diffrn_reflns_point_group_measured_fraction_full 0.999
_diffrn_reflns_point_group_measured_fraction_max 0.999
_diffrn_reflns_theta_full 25.242
_diffrn_reflns_theta_max 25.249
_diffrn_reflns_theta_min 2.240
_exptl_absorpt_coefficient_mu 4.183
_exptl_absorpt_correction_T_max 0.7456
_exptl_absorpt_correction_T_min 0.3999
_exptl_absorpt_correction_type multi-scan
_exptl_crystal_colour orange
_exptl_crystal_density_diffrn 1.613
_exptl_crystal_description block
_exptl_crystal_F_000 668
_exptl_crystal_size_max 0.500
_exptl_crystal_size_mid 0.400
_exptl_crystal_size_min 0.300
_refine_diff_density_max 0.780
_refine_diff_density_min -0.957
_refine_diff_density_rms 0.116
_refine_ls_extinction_coef 0.0164(6)
_refine_ls_extinction_expression Fc^*^=kFc[1+0.001xFc^2^\l^3^/sin(2\q)]^-1/4^
_refine_ls_extinction_method SHELXL
_refine_ls_goodness_of_fit_ref 1.090
_refine_ls_hydrogen_treatment constr
_refine_ls_matrix_type full
_refine_ls_number_parameters 344
_refine_ls_number_reflns 5121
_refine_ls_number_restraints 0
_refine_ls_restrained_S_all 1.090
_refine_ls_R_factor_all 0.0235
_refine_ls_R_factor_gt 0.0225
_refine_ls_shift/su_max 0.000
_refine_ls_shift/su_mean 0.000
_refine_ls_structure_factor_coef Fsqd
_refine_ls_weighting_details 'w=1/[\s^2^(Fo^2^)+(0.0399P)^2^+1.3843P] where P=(Fo^2^+2Fc^2^)/3'
_refine_ls_weighting_scheme calc
_refine_ls_wR_factor_gt 0.0667
_refine_ls_wR_factor_ref 0.0676
_reflns_Friedel_coverage 0.000
_reflns_number_gt 4945
_reflns_number_total 5121
_reflns_threshold_expression 'I > 2\s(I)'
_cod_data_source_file d5dt01239b2.cif
_cod_data_source_block 8
_cod_depositor_comments 'Adding full bibliography for 7718922--7718935.cif.'
_cod_database_code 7718929
_shelx_space_group_comment
;
The symmetry employed for this shelxl refinement is uniquely defined
by the following loop, which should always be used as a source of
symmetry information in preference to the above space-group names.
They are only intended as comments.
;
_shelx_estimated_absorpt_t_min 0.229
_shelx_estimated_absorpt_t_max 0.367
_shelxl_version_number 2014/6

loop_
_space_group_symop_operation_xyz
'x, y, z'
'-x, -y, -z'

loop_
_atom_site_label
_atom_site_type_symbol
_atom_site_fract_x
_atom_site_fract_y
_atom_site_fract_z
_atom_site_U_iso_or_equiv
_atom_site_adp_type
_atom_site_occupancy
_atom_site_site_symmetry_order
_atom_site_calc_flag
_atom_site_refinement_flags_posn
_atom_site_refinement_flags_adp
_atom_site_refinement_flags_occupancy
_atom_site_disorder_assembly
_atom_site_disorder_group
W1 W 0.73336(2) -0.02192(2) 0.64863(2) 0.04464(9) Uani 1 1 d . . . . .
P1 P 0.45436(9) 0.03532(9) 0.69999(5) 0.03333(17) Uani 1 1 d . . . . .
N1 N 0.3219(3) 0.1951(3) 0.74268(16) 0.0329(5) Uani 1 1 d . . . . .
B3 B 0.4732(4) -0.0502(4) 0.8861(2) 0.0386(8) Uani 1 1 d . . . . .
H3 H 0.5435 0.0084 0.8896 0.046 Uiso 1 1 calc R U . . .
B4 B 0.3142(5) -0.0383(5) 0.9583(2) 0.0478(9) Uani 1 1 d . . . . .
H4 H 0.2817 0.0275 1.0091 0.057 Uiso 1 1 calc R U . . .
B5 B 0.1684(5) -0.0505(5) 0.9056(3) 0.0481(9) Uani 1 1 d . . . . .
H5 H 0.0423 0.0079 0.9228 0.058 Uiso 1 1 calc R U . . .
B6 B 0.2364(5) -0.0712(4) 0.8006(3) 0.0434(9) Uani 1 1 d . . . . .
H6 H 0.1556 -0.0266 0.7494 0.052 Uiso 1 1 calc R U . . .
B7 B 0.5565(5) -0.2251(5) 0.8525(3) 0.0456(9) Uani 1 1 d . . . . .
H7 H 0.6825 -0.2810 0.8344 0.055 Uiso 1 1 calc R U . . .
B8 B 0.4868(5) -0.2063(5) 0.9574(3) 0.0523(10) Uani 1 1 d . . . . .
H8 H 0.5675 -0.2515 1.0086 0.063 Uiso 1 1 calc R U . . .
B9 B 0.3003(6) -0.2064(6) 0.9697(3) 0.0589(12) Uani 1 1 d . . . . .
H9 H 0.2597 -0.2516 1.0292 0.071 Uiso 1 1 calc R U . . .
B10 B 0.2524(6) -0.2258(5) 0.8735(3) 0.0575(11) Uani 1 1 d . . . . .
H10 H 0.1810 -0.2835 0.8704 0.069 Uiso 1 1 calc R U . . .
B11 B 0.4111(6) -0.2359(5) 0.7998(3) 0.0515(10) Uani 1 1 d . . . . .
H11 H 0.4432 -0.2980 0.7474 0.062 Uiso 1 1 calc R U . . .
B12 B 0.4502(6) -0.3229(5) 0.9044(3) 0.0593(12) Uani 1 1 d . . . . .
H12 H 0.5071 -0.4434 0.9208 0.071 Uiso 1 1 calc R U . . .
C1 C 0.2812(3) 0.0354(3) 0.85394(18) 0.0342(7) Uani 1 1 d . . . . .
C2 C 0.4221(4) -0.0754(3) 0.79546(19) 0.0342(6) Uani 1 1 d . . . . .
C11 C 0.2316(3) 0.1913(3) 0.81095(19) 0.0343(6) Uani 1 1 d . . . . .
C12 C 0.0812(4) 0.3205(4) 0.8388(2) 0.0484(8) Uani 1 1 d . . . . .
C13 C -0.0598(4) 0.3143(6) 0.8057(3) 0.0649(11) Uani 1 1 d . . . . .
H13A H -0.0577 0.2196 0.8254 0.097 Uiso 1 1 calc R U . . .
H13B H -0.1563 0.3893 0.8253 0.097 Uiso 1 1 calc R U . . .
H13C H -0.0530 0.3301 0.7460 0.097 Uiso 1 1 calc R U . . .
C14 C 0.0619(5) 0.3071(6) 0.9341(3) 0.0666(12) Uani 1 1 d . . . . .
H14A H 0.0675 0.2121 0.9571 0.100 Uiso 1 1 calc R U . . .
H14B H 0.1444 0.3187 0.9548 0.100 Uiso 1 1 calc R U . . .
H14C H -0.0382 0.3822 0.9499 0.100 Uiso 1 1 calc R U . . .
C15 C 0.0714(6) 0.4739(5) 0.8054(4) 0.0759(14) Uani 1 1 d . . . . .
H15A H 0.0830 0.4861 0.7457 0.114 Uiso 1 1 calc R U . . .
H15B H -0.0288 0.5476 0.8223 0.114 Uiso 1 1 calc R U . . .
H15C H 0.1538 0.4840 0.8273 0.114 Uiso 1 1 calc R U . . .
C16 C 0.3178(4) 0.3256(3) 0.6863(2) 0.0384(7) Uani 1 1 d . . . . .
C17 C 0.2408(4) 0.3675(4) 0.6120(2) 0.0496(8) Uani 1 1 d . . . . .
C18 C 0.2562(6) 0.4804(5) 0.5562(3) 0.0655(11) Uani 1 1 d . . . . .
H18A H 0.2072 0.5113 0.5059 0.079 Uiso 1 1 calc R U . . .
C19 C 0.3409(6) 0.5468(5) 0.5733(3) 0.0729(13) Uani 1 1 d . . . . .
H19A H 0.3488 0.6225 0.5348 0.087 Uiso 1 1 calc R U . . .
C20 C 0.4153(6) 0.5033(5) 0.6470(3) 0.0659(12) Uani 1 1 d . . . . .
H20A H 0.4726 0.5505 0.6576 0.079 Uiso 1 1 calc R U . . .
C21 C 0.4065(4) 0.3900(4) 0.7059(2) 0.0478(8) Uani 1 1 d . . . . .
C22 C 0.1443(5) 0.2983(6) 0.5905(3) 0.0661(11) Uani 1 1 d . . . . .
H22A H 0.1451 0.2225 0.6351 0.099 Uiso 1 1 calc R U . . .
H22B H 0.0380 0.3718 0.5824 0.099 Uiso 1 1 calc R U . . .
H22C H 0.1880 0.2563 0.5404 0.099 Uiso 1 1 calc R U . . .
C23 C 0.4894(5) 0.3426(5) 0.7856(3) 0.0612(10) Uani 1 1 d . . . . .
H23A H 0.5436 0.4011 0.7867 0.092 Uiso 1 1 calc R U . . .
H23B H 0.4139 0.3555 0.8319 0.092 Uiso 1 1 calc R U . . .
H23C H 0.5638 0.2408 0.7893 0.092 Uiso 1 1 calc R U . . .
C24 C 0.7536(5) 0.1676(5) 0.6426(3) 0.0544(9) Uani 1 1 d . . . . .
C25 C 0.6397(6) 0.0613(5) 0.5345(3) 0.0559(10) Uani 1 1 d . . . . .
C26 C 0.9505(6) -0.0953(6) 0.5981(4) 0.0897(19) Uani 1 1 d . . . . .
C27 C 0.7507(6) -0.2259(5) 0.6454(3) 0.0622(11) Uani 1 1 d . . . . .
C28 C 0.8160(5) -0.0799(6) 0.7656(3) 0.0645(11) Uani 1 1 d . . . . .
O1 O 0.7812(4) 0.2663(4) 0.6357(2) 0.0819(10) Uani 1 1 d . . . . .
O2 O 0.5853(5) 0.1131(5) 0.4715(2) 0.0861(11) Uani 1 1 d . . . . .
O3 O 1.0770(5) -0.1357(6) 0.5698(4) 0.159(3) Uani 1 1 d . . . . .
O4 O 0.7688(6) -0.3410(4) 0.6418(3) 0.0969(13) Uani 1 1 d . . . . .
O5 O 0.8634(5) -0.1066(6) 0.8296(3) 0.0997(14) Uani 1 1 d . . . . .

loop_
_atom_site_aniso_label
_atom_site_aniso_U_11
_atom_site_aniso_U_22
_atom_site_aniso_U_33
_atom_site_aniso_U_23
_atom_site_aniso_U_13
_atom_site_aniso_U_12
W1 0.03510(11) 0.04576(11) 0.04149(11) -0.00327(6) 0.00767(6) -0.01153(7)
P1 0.0338(4) 0.0343(4) 0.0291(4) -0.0055(3) 0.0006(3) -0.0129(3)
N1 0.0314(13) 0.0343(13) 0.0330(13) -0.0062(10) -0.0030(10) -0.0135(11)
B3 0.0329(18) 0.050(2) 0.0310(18) -0.0036(15) -0.0040(14) -0.0171(16)
B4 0.043(2) 0.065(3) 0.0311(19) -0.0029(17) 0.0008(16) -0.0224(19)
B5 0.041(2) 0.061(3) 0.044(2) 0.0004(19) 0.0029(17) -0.029(2)
B6 0.043(2) 0.045(2) 0.050(2) -0.0028(17) -0.0070(17) -0.0266(17)
B7 0.042(2) 0.041(2) 0.041(2) 0.0047(16) -0.0023(17) -0.0106(17)
B8 0.045(2) 0.063(3) 0.037(2) 0.0093(19) -0.0060(17) -0.018(2)
B9 0.054(3) 0.065(3) 0.053(3) 0.009(2) 0.005(2) -0.031(2)
B10 0.059(3) 0.050(2) 0.071(3) 0.003(2) -0.004(2) -0.035(2)
B11 0.064(3) 0.041(2) 0.053(2) -0.0041(18) -0.003(2) -0.026(2)
B12 0.062(3) 0.044(2) 0.062(3) 0.009(2) 0.001(2) -0.023(2)
C1 0.0301(15) 0.0436(17) 0.0292(15) -0.0085(13) 0.0003(12) -0.0157(14)
C2 0.0357(16) 0.0343(15) 0.0316(15) -0.0054(12) -0.0004(12) -0.0147(13)
C11 0.0285(15) 0.0388(16) 0.0361(16) -0.0095(13) -0.0020(12) -0.0136(13)
C12 0.0350(17) 0.0466(19) 0.055(2) -0.0155(16) 0.0071(15) -0.0095(15)
C13 0.0331(19) 0.079(3) 0.069(3) -0.012(2) -0.0036(18) -0.0118(19)
C14 0.053(2) 0.078(3) 0.058(3) -0.035(2) 0.0126(19) -0.014(2)
C15 0.057(3) 0.045(2) 0.107(4) -0.025(2) 0.024(3) -0.0085(19)
C16 0.0377(16) 0.0323(15) 0.0407(17) -0.0044(13) 0.0023(13) -0.0130(13)
C17 0.046(2) 0.0431(19) 0.047(2) 0.0015(15) -0.0061(16) -0.0101(16)
C18 0.068(3) 0.052(2) 0.056(2) 0.0105(19) -0.007(2) -0.015(2)
C19 0.085(3) 0.043(2) 0.074(3) 0.009(2) 0.007(3) -0.023(2)
C20 0.076(3) 0.048(2) 0.082(3) -0.016(2) 0.014(2) -0.037(2)
C21 0.051(2) 0.0395(18) 0.055(2) -0.0152(16) 0.0060(16) -0.0207(16)
C22 0.061(3) 0.082(3) 0.054(2) 0.006(2) -0.025(2) -0.031(2)
C23 0.069(3) 0.071(3) 0.062(2) -0.023(2) 0.001(2) -0.043(2)
C24 0.044(2) 0.065(3) 0.055(2) -0.0057(19) -0.0004(17) -0.0268(19)
C25 0.072(3) 0.058(2) 0.042(2) -0.0112(18) 0.0106(19) -0.035(2)
C26 0.056(3) 0.066(3) 0.100(4) 0.012(3) 0.032(3) -0.005(2)
C27 0.072(3) 0.051(2) 0.049(2) -0.0101(18) 0.012(2) -0.017(2)
C28 0.038(2) 0.082(3) 0.065(3) 0.002(2) -0.0036(19) -0.024(2)
O1 0.081(2) 0.087(2) 0.096(3) -0.010(2) 0.000(2) -0.056(2)
O2 0.123(3) 0.106(3) 0.0459(19) 0.0034(18) -0.0163(19) -0.067(3)
O3 0.065(3) 0.115(4) 0.200(6) 0.022(4) 0.072(3) 0.005(2)
O4 0.136(4) 0.0481(19) 0.088(3) -0.0154(17) 0.009(2) -0.026(2)
O5 0.064(2) 0.158(4) 0.072(2) 0.011(2) -0.0292(19) -0.049(3)

loop_
_atom_type_symbol
_atom_type_description
_atom_type_scat_dispersion_real
_atom_type_scat_dispersion_imag
_atom_type_scat_source
C C 0.0033 0.0016 'International Tables Vol C Tables 4.2.6.8 and 6.1.1.4'
H H 0.0000 0.0000 'International Tables Vol C Tables 4.2.6.8 and 6.1.1.4'
B B 0.0013 0.0007 'International Tables Vol C Tables 4.2.6.8 and 6.1.1.4'
N N 0.0061 0.0033 'International Tables Vol C Tables 4.2.6.8 and 6.1.1.4'
O O 0.0106 0.0060 'International Tables Vol C Tables 4.2.6.8 and 6.1.1.4'
P P 0.1023 0.0942 'International Tables Vol C Tables 4.2.6.8 and 6.1.1.4'
W W -0.8490 6.8722 'International Tables Vol C Tables 4.2.6.8 and 6.1.1.4'

loop_
_geom_angle_atom_site_label_1
_geom_angle_atom_site_label_2
_geom_angle_atom_site_label_3
_geom_angle
_geom_angle_site_symmetry_1
_geom_angle_site_symmetry_3
_geom_angle_publ_flag
C26 W1 C24 83.9(2) . . ?
C26 W1 C25 91.7(2) . . ?
C24 W1 C25 87.00(17) . . ?
C26 W1 C27 86.4(2) . . ?
C24 W1 C27 170.26(17) . . ?
C25 W1 C27 93.09(18) . . ?
C26 W1 C28 91.1(2) . . ?
C24 W1 C28 87.10(19) . . ?
C25 W1 C28 173.17(17) . . ?
C27 W1 C28 93.3(2) . . ?
C26 W1 P1 169.2(2) . . ?
C24 W1 P1 105.78(12) . . ?
C25 W1 P1 84.16(13) . . ?
C27 W1 P1 83.91(13) . . ?
C28 W1 P1 94.14(12) . . ?
N1 P1 C2 88.56(13) . . ?
N1 P1 W1 125.20(9) . . ?
C2 P1 W1 118.11(10) . . ?
C11 N1 C16 127.5(3) . . ?
C11 N1 P1 122.8(2) . . ?
C16 N1 P1 109.3(2) . . ?
C2 B3 C1 56.94(17) . . ?
C2 B3 B8 104.1(3) . . ?
C1 B3 B8 105.4(3) . . ?
C2 B3 B4 104.7(3) . . ?
C1 B3 B4 59.4(2) . . ?
B8 B3 B4 60.2(2) . . ?
C2 B3 B7 57.9(2) . . ?
C1 B3 B7 104.6(3) . . ?
B8 B3 B7 60.2(2) . . ?
B4 B3 B7 108.3(3) . . ?
C1 B4 B9 104.5(3) . . ?
C1 B4 B8 105.0(3) . . ?
B9 B4 B8 59.8(3) . . ?
C1 B4 B3 59.37(19) . . ?
B9 B4 B3 107.5(3) . . ?
B8 B4 B3 59.6(2) . . ?
C1 B4 B5 58.7(2) . . ?
B9 B4 B5 59.6(3) . . ?
B8 B4 B5 107.6(3) . . ?
B3 B4 B5 108.2(3) . . ?
C1 B5 B10 105.3(3) . . ?
C1 B5 B9 104.9(3) . . ?
B10 B5 B9 60.0(3) . . ?
C1 B5 B6 59.7(2) . . ?
B10 B5 B6 59.4(3) . . ?
B9 B5 B6 107.5(3) . . ?
C1 B5 B4 59.1(2) . . ?
B10 B5 B4 108.0(3) . . ?
B9 B5 B4 59.6(3) . . ?
B6 B5 B4 108.8(3) . . ?
C2 B6 C1 56.41(17) . . ?
C2 B6 B10 104.2(3) . . ?
C1 B6 B10 105.2(3) . . ?
C2 B6 B11 57.7(2) . . ?
C1 B6 B11 104.3(3) . . ?
B10 B6 B11 61.0(3) . . ?
C2 B6 B5 103.6(3) . . ?
C1 B6 B5 58.9(2) . . ?
B10 B6 B5 60.1(3) . . ?
B11 B6 B5 108.4(3) . . ?
C2 B7 B12 104.6(3) . . ?
C2 B7 B8 104.7(3) . . ?
B12 B7 B8 60.4(3) . . ?
C2 B7 B3 59.4(2) . . ?
B12 B7 B3 108.2(3) . . ?
B8 B7 B3 59.4(2) . . ?
C2 B7 B11 58.2(2) . . ?
B12 B7 B11 60.0(3) . . ?
B8 B7 B11 108.0(3) . . ?
B3 B7 B11 108.2(3) . . ?
B3 B8 B9 108.2(3) . . ?
B3 B8 B4 60.2(2) . . ?
B9 B8 B4 60.1(3) . . ?
B3 B8 B7 60.4(2) . . ?
B9 B8 B7 107.9(3) . . ?
B4 B8 B7 108.4(3) . . ?
B3 B8 B12 108.4(3) . . ?
B9 B8 B12 60.2(3) . . ?
B4 B8 B12 108.5(3) . . ?
B7 B8 B12 59.8(3) . . ?
B8 B9 B10 108.8(3) . . ?
B8 B9 B4 60.1(3) . . ?
B10 B9 B4 109.0(3) . . ?
B8 B9 B5 108.8(3) . . ?
B10 B9 B5 60.0(3) . . ?
B4 B9 B5 60.9(2) . . ?
B8 B9 B12 60.4(3) . . ?
B10 B9 B12 60.2(3) . . ?
B4 B9 B12 108.7(3) . . ?
B5 B9 B12 108.3(3) . . ?
B6 B10 B5 60.5(2) . . ?
B6 B10 B9 108.5(3) . . ?
B5 B10 B9 60.1(3) . . ?
B6 B10 B12 108.2(3) . . ?
B5 B10 B12 108.4(3) . . ?
B9 B10 B12 60.2(3) . . ?
B6 B10 B11 59.6(2) . . ?
B5 B10 B11 107.7(3) . . ?
B9 B10 B11 107.5(3) . . ?
B12 B10 B11 59.8(3) . . ?
C2 B11 B6 60.6(2) . . ?
C2 B11 B12 104.5(3) . . ?
B6 B11 B12 108.2(3) . . ?
C2 B11 B7 58.3(2) . . ?
B6 B11 B7 109.3(3) . . ?
B12 B11 B7 59.8(3) . . ?
C2 B11 B10 105.2(3) . . ?
B6 B11 B10 59.4(3) . . ?
B12 B11 B10 59.9(3) . . ?
B7 B11 B10 107.7(3) . . ?
B7 B12 B11 60.3(2) . . ?
B7 B12 B10 108.4(3) . . ?
B11 B12 B10 60.3(3) . . ?
B7 B12 B9 107.3(3) . . ?
B11 B12 B9 107.5(3) . . ?
B10 B12 B9 59.6(3) . . ?
B7 B12 B8 59.8(3) . . ?
B11 B12 B8 107.8(3) . . ?
B10 B12 B8 107.5(3) . . ?
B9 B12 B8 59.4(3) . . ?
C11 C1 C2 108.3(2) . . ?
C11 C1 B5 130.0(3) . . ?
C2 C1 B5 109.8(3) . . ?
C11 C1 B3 113.7(3) . . ?
C2 C1 B3 61.00(19) . . ?
B5 C1 B3 112.5(3) . . ?
C11 C1 B4 130.1(3) . . ?
C2 C1 B4 109.3(2) . . ?
B5 C1 B4 62.2(2) . . ?
B3 C1 B4 61.2(2) . . ?
C11 C1 B6 113.6(2) . . ?
C2 C1 B6 61.8(2) . . ?
B5 C1 B6 61.4(2) . . ?
B3 C1 B6 113.7(3) . . ?
B4 C1 B6 112.7(3) . . ?
C1 C2 B11 111.9(3) . . ?
C1 C2 B7 112.6(2) . . ?
B11 C2 B7 63.5(2) . . ?
C1 C2 B3 62.05(19) . . ?
B11 C2 B3 115.1(3) . . ?
B7 C2 B3 62.7(2) . . ?
C1 C2 B6 61.8(2) . . ?
B11 C2 B6 61.6(2) . . ?
B7 C2 B6 114.4(3) . . ?
B3 C2 B6 114.6(3) . . ?
C1 C2 P1 108.6(2) . . ?
B11 C2 P1 125.1(2) . . ?
B7 C2 P1 128.7(2) . . ?
B3 C2 P1 116.0(2) . . ?
B6 C2 P1 111.4(2) . . ?
N1 C11 C1 110.6(3) . . ?
N1 C11 C12 126.7(3) . . ?
C1 C11 C12 122.1(3) . . ?
C15 C12 C14 107.2(4) . . ?
C15 C12 C11 115.1(3) . . ?
C14 C12 C11 111.2(3) . . ?
C15 C12 C13 107.0(4) . . ?
C14 C12 C13 108.9(3) . . ?
C11 C12 C13 107.2(3) . . ?
C21 C16 C17 123.7(3) . . ?
C21 C16 N1 117.2(3) . . ?
C17 C16 N1 118.7(3) . . ?
C18 C17 C16 116.6(4) . . ?
C18 C17 C22 119.5(4) . . ?
C16 C17 C22 123.9(3) . . ?
C19 C18 C17 121.5(4) . . ?
C18 C19 C20 120.7(4) . . ?
C19 C20 C21 121.2(4) . . ?
C16 C21 C20 116.3(4) . . ?
C16 C21 C23 122.9(3) . . ?
C20 C21 C23 120.8(4) . . ?
O1 C24 W1 172.6(4) . . ?
O2 C25 W1 177.3(4) . . ?
O3 C26 W1 178.4(8) . . ?
O4 C27 W1 176.1(5) . . ?
O5 C28 W1 176.8(5) . . ?

loop_
_geom_bond_atom_site_label_1
_geom_bond_atom_site_label_2
_geom_bond_distance
_geom_bond_site_symmetry_2
_geom_bond_publ_flag
W1 C26 1.981(5) . ?
W1 C24 2.033(4) . ?
W1 C25 2.041(4) . ?
W1 C27 2.045(5) . ?
W1 C28 2.045(5) . ?
W1 P1 2.5164(8) . ?
P1 N1 1.769(3) . ?
P1 C2 1.831(3) . ?
N1 C11 1.326(4) . ?
N1 C16 1.465(4) . ?
B3 C2 1.722(5) . ?
B3 C1 1.740(4) . ?
B3 B8 1.761(6) . ?
B3 B4 1.772(5) . ?
B3 B7 1.777(6) . ?
B4 C1 1.741(5) . ?
B4 B9 1.771(7) . ?
B4 B8 1.771(6) . ?
B4 B5 1.794(6) . ?
B5 C1 1.732(5) . ?
B5 B10 1.770(7) . ?
B5 B9 1.771(7) . ?
B5 B6 1.777(6) . ?
B6 C2 1.745(5) . ?
B6 C1 1.747(5) . ?
B6 B10 1.758(6) . ?
B6 B11 1.762(6) . ?
B7 C2 1.694(5) . ?
B7 B12 1.773(6) . ?
B7 B8 1.775(6) . ?
B7 B11 1.783(6) . ?
B8 B9 1.766(6) . ?
B8 B12 1.785(7) . ?
B9 B10 1.770(8) . ?
B9 B12 1.780(7) . ?
B10 B12 1.780(7) . ?
B10 B11 1.786(7) . ?
B11 C2 1.693(5) . ?
B11 B12 1.777(7) . ?
C1 C11 1.506(4) . ?
C1 C2 1.651(4) . ?
C11 C12 1.541(4) . ?
C12 C15 1.536(6) . ?
C12 C14 1.536(6) . ?
C12 C13 1.548(6) . ?
C16 C21 1.388(5) . ?
C16 C17 1.399(5) . ?
C17 C18 1.388(6) . ?
C17 C22 1.504(6) . ?
C18 C19 1.356(7) . ?
C19 C20 1.376(7) . ?
C20 C21 1.393(6) . ?
C21 C23 1.500(6) . ?
C24 O1 1.143(5) . ?
C25 O2 1.139(6) . ?
C26 O3 1.149(6) . ?
C27 O4 1.133(6) . ?
C28 O5 1.133(6) . ?
